data_1510683
loop_
_publ_author_name
'Gladyshevskii, E.I.'
'Hladyshevskii, E.I.'
'Skolozdra, R.V.'
'Fedorov, T.F.'
'Kuz'ma, Yu.B.'

_publ_section_title
;
 Isothermal section of the molybdenum-iron-boron system
;
_journal_name_full 'Poroshkovaya Metallurgiya'
_journal_page_first 305
_journal_page_last 309
_journal_volume 5
_journal_year 1966
_chemical_formula_sum 'B2 Fe Mo2'
_chemical_name_systematic 'Fe Mo2 B2'
_space_group_IT_number 127
_symmetry_space_group_name_Hall '-P 4 2ab'
_symmetry_space_group_name_H-M 'P 4/m b m'
_cell_angle_alpha 90
_cell_angle_beta 90
_cell_angle_gamma 90
_cell_formula_units_Z 2
_cell_length_a 5.807
_cell_length_b 5.807
_cell_length_c 3.142
_cell_volume 105.952
_citation_journal_id_ASTM PMANAI
_cod_data_source_file boron_168.cif
_cod_data_source_block B2Fe1Mo2
_cod_original_cell_volume 105.9522
_cod_original_formula_sum 'B2 Fe1 Mo2'
_cod_database_code 1510683

loop_
_symmetry_equiv_pos_as_xyz
x,y,z
-y,x,z
-x,-y,z
y,-x,z
x+1/2,-y+1/2,-z
y+1/2,x+1/2,-z
-x+1/2,y+1/2,-z
-y+1/2,-x+1/2,-z
-x,-y,-z
y,-x,-z
x,y,-z
-y,x,-z
-x-1/2,y-1/2,z
-y-1/2,-x-1/2,z
x-1/2,-y-1/2,z
y-1/2,x-1/2,z

loop_
_atom_site_label
_atom_site_type_symbol
_atom_site_fract_x
_atom_site_fract_y
_atom_site_fract_z
_atom_site_occupancy
_atom_site_U_iso_or_equiv
B1 B 0.18 0.68 0.5 1 0.0
Mo1 Mo 0.39 0.89 0 1 0.0
Fe1 Fe 0 0 0 1 0.0
